data_2210603
loop_
_publ_author_name
'Vega Baez, Jos\'e Luis'
'Meza-Reyes, Socorro'
'Montiel Smith, Sara'
'Sandoval Ram\'irez, Jes\'us'
'Bern\`es, Sylvain'

_publ_section_title
;
 Solasodine monohydrate: an authentic structural characterization and a
 reinterpretation of a previous report
;
_journal_coeditor_code FL2056
_journal_issue 10
_journal_name_full 'Acta Crystallographica Section E'
_journal_page_first o4741
_journal_page_last o4743
_journal_paper_doi 10.1107/S1600536806038554
_journal_volume 62
_journal_year 2006
_chemical_formula_iupac 'C27 H43 N O2 , H2 O'
_chemical_formula_moiety 'C27 H43 N O2 , H2 O'
_chemical_formula_sum 'C27 H45 N O3'
_chemical_formula_weight 431.64
_chemical_name_common 'Solasodine monohydrate'
_chemical_name_systematic
;
[(22R,25R)-spirosol-5-en-3\b-ol] monohydrate
;
_space_group_IT_number 19
_symmetry_cell_setting orthorhombic
_symmetry_space_group_name_Hall 'P 2ac 2ab'
_symmetry_space_group_name_H-M 'P 21 21 21'
_atom_sites_solution_hydrogens 'see text'
_atom_sites_solution_primary direct
_atom_sites_solution_secondary difmap
_cell_angle_alpha 90.00
_cell_angle_beta 90.00
_cell_angle_gamma 90.00
_cell_formula_units_Z 4
_cell_length_a 7.6497(8)
_cell_length_b 9.6076(17)
_cell_length_c 33.445(5)
_cell_measurement_reflns_used 50
_cell_measurement_temperature 296(2)
_cell_measurement_theta_max 12.33
_cell_measurement_theta_min 4.75
_cell_volume 2458.0(6)
_computing_cell_refinement XSCANS
_computing_data_collection 'XSCANS (Siemens, 1996)'
_computing_data_reduction XSCANS
_computing_molecular_graphics SHELXTL-Plus
_computing_publication_material SHELXTL-Plus
_computing_structure_refinement SHELXTL-Plus
_computing_structure_solution 'SHELXTL-Plus (Sheldrick, 1998)'
_diffrn_ambient_temperature 296.0(10)
_diffrn_measured_fraction_theta_full 0.999
_diffrn_measured_fraction_theta_max 0.999
_diffrn_measurement_device_type 'Bruker P4'
_diffrn_measurement_method \w
_diffrn_radiation_monochromator graphite
_diffrn_radiation_type MoK\a
_diffrn_radiation_wavelength 0.71073
_diffrn_reflns_av_R_equivalents 0.0187
_diffrn_reflns_av_sigmaI/netI 0.0282
_diffrn_reflns_limit_h_max 2
_diffrn_reflns_limit_h_min -9
_diffrn_reflns_limit_k_max 11
_diffrn_reflns_limit_k_min -1
_diffrn_reflns_limit_l_max 1
_diffrn_reflns_limit_l_min -39
_diffrn_reflns_number 3574
_diffrn_reflns_theta_full 25.00
_diffrn_reflns_theta_max 25.00
_diffrn_reflns_theta_min 2.44
_diffrn_standards_decay_% 1
_diffrn_standards_interval_count 97
_diffrn_standards_number 3
_exptl_absorpt_coefficient_mu 0.074
_exptl_absorpt_correction_type none
_exptl_crystal_colour colourless
_exptl_crystal_density_diffrn 1.166
_exptl_crystal_density_method 'not measured'
_exptl_crystal_description block
_exptl_crystal_F_000 952
_exptl_crystal_size_max 0.60
_exptl_crystal_size_mid 0.50
_exptl_crystal_size_min 0.18
_refine_diff_density_max 0.146
_refine_diff_density_min -0.153
_refine_ls_extinction_coef 0.0025(5)
_refine_ls_extinction_expression Fc^*^=kFc[1+0.001xFc^2^\l^3^/sin(2\q)]^-1/4^
_refine_ls_extinction_method 'SHELXTL-Plus (Sheldrick, 1998)'
_refine_ls_goodness_of_fit_ref 1.049
_refine_ls_hydrogen_treatment constr
_refine_ls_matrix_type full
_refine_ls_number_parameters 285
_refine_ls_number_reflns 2517
_refine_ls_number_restraints 0
_refine_ls_restrained_S_all 1.049
_refine_ls_R_factor_all 0.0499
_refine_ls_R_factor_gt 0.0378
_refine_ls_shift/su_max 0.000
_refine_ls_shift/su_mean 0.000
_refine_ls_structure_factor_coef Fsqd
_refine_ls_weighting_details 'calc w = 1/[\s^2^(Fo^2^)+(0.0474P)^2^+0.2778P] where P=(Fo^2^+2Fc^2^)/3'
_refine_ls_weighting_scheme calc
_refine_ls_wR_factor_gt 0.0888
_refine_ls_wR_factor_ref 0.0958
_reflns_number_gt 2112
_reflns_number_total 2517
_reflns_threshold_expression I>2\s(I)
_cod_data_source_file fl2056.cif
_cod_data_source_block I
_cod_database_code 2210603
_cod_database_fobs_code 2210603

loop_
_symmetry_equiv_pos_as_xyz
'x, y, z'
'-x+1/2, -y, z+1/2'
'-x, y+1/2, -z+1/2'
'x+1/2, -y+1/2, -z'

loop_
_atom_site_type_symbol
_atom_site_label
_atom_site_fract_x
_atom_site_fract_y
_atom_site_fract_z
_atom_site_U_iso_or_equiv
_atom_site_adp_type
_atom_site_calc_flag
_atom_site_refinement_flags
_atom_site_occupancy
C C1 0.1720(3) 0.4677(3) 0.62631(6) 0.0465(6) Uani d . 1
H H1A 0.0619 0.5123 0.6198 0.056 Uiso calc R 1
H H1B 0.1608 0.3697 0.6197 0.056 Uiso calc R 1
C C2 0.2029(3) 0.4811(3) 0.67144(6) 0.0460(6) Uani d . 1
H H2A 0.2051 0.5786 0.6789 0.055 Uiso calc R 1
H H2B 0.1084 0.4363 0.6859 0.055 Uiso calc R 1
C C3 0.3739(4) 0.4138(3) 0.68227(7) 0.0457(6) Uani d . 1
H H3A 0.3705 0.3159 0.6741 0.055 Uiso calc R 1
C C4 0.5218(3) 0.4860(3) 0.66016(6) 0.0494(7) Uani d . 1
H H4A 0.6313 0.4403 0.6666 0.059 Uiso calc R 1
H H4B 0.5297 0.5818 0.6692 0.059 Uiso calc R 1
C C5 0.4948(3) 0.4838(3) 0.61505(6) 0.0392(6) Uani d . 1
C C6 0.6211(3) 0.4431(3) 0.59106(7) 0.0449(6) Uani d . 1
H H6A 0.7255 0.4156 0.6029 0.054 Uiso calc R 1
C C7 0.6119(3) 0.4370(3) 0.54630(6) 0.0465(6) Uani d . 1
H H7A 0.6124 0.3403 0.5380 0.056 Uiso calc R 1
H H7B 0.7153 0.4810 0.5353 0.056 Uiso calc R 1
C C8 0.4505(3) 0.5079(3) 0.52922(6) 0.0356(5) Uani d . 1
H H8A 0.4721 0.6084 0.5282 0.043 Uiso calc R 1
C C9 0.2900(3) 0.4817(3) 0.55588(6) 0.0376(5) Uani d . 1
H H9A 0.2748 0.3805 0.5571 0.045 Uiso calc R 1
C C10 0.3167(3) 0.5314(2) 0.59981(6) 0.0364(5) Uani d . 1
C C11 0.1229(3) 0.5402(3) 0.53677(7) 0.0521(7) Uani d . 1
H H11A 0.1282 0.6410 0.5373 0.062 Uiso calc R 1
H H11B 0.0232 0.5117 0.5527 0.062 Uiso calc R 1
C C12 0.0941(3) 0.4922(3) 0.49324(7) 0.0503(7) Uani d . 1
H H12A 0.0714 0.3928 0.4929 0.060 Uiso calc R 1
H H12B -0.0076 0.5390 0.4823 0.060 Uiso calc R 1
C C13 0.2522(3) 0.5235(3) 0.46711(6) 0.0365(5) Uani d . 1
C C14 0.4129(3) 0.4565(3) 0.48700(6) 0.0358(5) Uani d . 1
H H14A 0.3851 0.3574 0.4896 0.043 Uiso calc R 1
C C15 0.5548(3) 0.4655(3) 0.45487(6) 0.0438(6) Uani d . 1
H H15A 0.6039 0.5584 0.4533 0.053 Uiso calc R 1
H H15B 0.6479 0.3992 0.4598 0.053 Uiso calc R 1
C C16 0.4534(3) 0.4289(3) 0.41692(7) 0.0409(6) Uani d . 1
H H16A 0.4769 0.3324 0.4091 0.049 Uiso calc R 1
C C17 0.2563(3) 0.4488(3) 0.42570(6) 0.0375(6) Uani d . 1
H H17A 0.2011 0.3572 0.4283 0.045 Uiso calc R 1
C C18 0.2747(4) 0.6812(3) 0.46208(7) 0.0488(7) Uani d . 1
H H18A 0.3010 0.7224 0.4875 0.073 Uiso calc R 1
H H18B 0.1685 0.7206 0.4518 0.073 Uiso calc R 1
H H18C 0.3686 0.6994 0.4438 0.073 Uiso calc R 1
C C19 0.3085(4) 0.6924(3) 0.60309(8) 0.0504(7) Uani d . 1
H H19A 0.3499 0.7208 0.6289 0.076 Uiso calc R 1
H H19B 0.1899 0.7229 0.5996 0.076 Uiso calc R 1
H H19C 0.3806 0.7332 0.5827 0.076 Uiso calc R 1
C C20 0.1853(3) 0.5211(3) 0.38776(6) 0.0418(6) Uani d . 1
H H20A 0.1641 0.6189 0.3946 0.050 Uiso calc R 1
C C21 0.0128(3) 0.4609(4) 0.37226(8) 0.0614(8) Uani d . 1
H H21A -0.0784 0.4791 0.3913 0.092 Uiso calc R 1
H H21B 0.0248 0.3623 0.3686 0.092 Uiso calc R 1
H H21C -0.0162 0.5036 0.3472 0.092 Uiso calc R 1
C C22 0.3402(3) 0.5173(3) 0.35843(6) 0.0409(6) Uani d . 1
O O22 0.4914(2) 0.5206(2) 0.38464(4) 0.0449(4) Uani d . 1
C C23 0.3560(4) 0.6423(3) 0.33119(8) 0.0534(7) Uani d . 1
H H23A 0.3650 0.7259 0.3473 0.064 Uiso calc R 1
H H23B 0.2511 0.6498 0.3150 0.064 Uiso calc R 1
C C24 0.5145(4) 0.6329(3) 0.30381(8) 0.0568(8) Uani d . 1
H H24A 0.5135 0.7107 0.2853 0.068 Uiso calc R 1
H H24B 0.6203 0.6391 0.3197 0.068 Uiso calc R 1
C C25 0.5157(3) 0.4980(3) 0.28042(7) 0.0532(7) Uani d . 1
H H25A 0.4146 0.4978 0.2624 0.064 Uiso calc R 1
C C26 0.4973(4) 0.3767(3) 0.30909(7) 0.0510(7) Uani d . 1
H H26A 0.4917 0.2904 0.2941 0.061 Uiso calc R 1
H H26B 0.5989 0.3727 0.3264 0.061 Uiso calc R 1
N N26 0.3380(3) 0.3918(2) 0.33355(6) 0.0445(5) Uani d . 1
H H26 0.3215 0.3172 0.3498 0.067 Uiso d R 1
C C27 0.6812(4) 0.4830(4) 0.25513(9) 0.0778(10) Uani d . 1
H H27A 0.6909 0.5609 0.2373 0.117 Uiso calc R 1
H H27B 0.6751 0.3984 0.2399 0.117 Uiso calc R 1
H H27C 0.7816 0.4801 0.2723 0.117 Uiso calc R 1
O O28 0.3992(3) 0.4207(2) 0.72466(4) 0.0573(5) Uani d . 1
H H28 0.4644 0.3564 0.7293 0.086 Uiso d R 1
O O29 0.5976(3) 0.1785(2) 0.73250(6) 0.0683(6) Uani d . 1
H H29A 0.6689 0.1459 0.7126 0.102 Uiso d R 1
H H29B 0.5722 0.1037 0.7457 0.102 Uiso d R 1

loop_
_atom_site_aniso_label
_atom_site_aniso_U_11
_atom_site_aniso_U_22
_atom_site_aniso_U_33
_atom_site_aniso_U_12
_atom_site_aniso_U_13
_atom_site_aniso_U_23
C1 0.0394(13) 0.0608(16) 0.0393(11) -0.0057(14) 0.0007(11) -0.0028(12)
C2 0.0470(14) 0.0509(15) 0.0402(12) -0.0028(14) 0.0087(11) -0.0014(12)
C3 0.0586(16) 0.0446(14) 0.0339(11) 0.0032(14) 0.0025(12) -0.0044(11)
C4 0.0444(14) 0.0647(18) 0.0391(12) 0.0007(15) -0.0035(11) -0.0077(13)
C5 0.0370(13) 0.0443(14) 0.0363(11) -0.0058(13) -0.0007(11) -0.0019(11)
C6 0.0378(14) 0.0593(16) 0.0376(12) 0.0043(13) -0.0040(11) 0.0015(12)
C7 0.0416(14) 0.0608(16) 0.0371(12) 0.0092(13) 0.0003(11) 0.0015(12)
C8 0.0339(12) 0.0384(12) 0.0346(10) -0.0006(12) -0.0009(10) -0.0023(11)
C9 0.0339(12) 0.0422(13) 0.0368(11) -0.0029(12) 0.0006(10) -0.0042(11)
C10 0.0349(12) 0.0395(12) 0.0347(10) -0.0009(12) 0.0014(10) -0.0032(10)
C11 0.0346(13) 0.0824(19) 0.0392(12) 0.0048(15) 0.0013(11) -0.0110(14)
C12 0.0358(13) 0.075(2) 0.0404(12) -0.0008(15) -0.0028(11) -0.0055(14)
C13 0.0317(12) 0.0411(13) 0.0369(11) -0.0003(12) -0.0025(10) -0.0069(11)
C14 0.0358(13) 0.0365(12) 0.0350(11) 0.0012(11) 0.0008(10) -0.0018(10)
C15 0.0384(13) 0.0562(15) 0.0368(11) 0.0105(13) 0.0004(11) 0.0002(12)
C16 0.0450(14) 0.0430(14) 0.0348(11) 0.0046(12) 0.0036(11) 0.0000(11)
C17 0.0411(13) 0.0357(13) 0.0357(11) -0.0005(12) -0.0004(11) -0.0036(10)
C18 0.0550(17) 0.0440(14) 0.0473(14) 0.0107(13) -0.0116(13) -0.0060(12)
C19 0.0624(18) 0.0464(14) 0.0425(13) -0.0010(15) 0.0017(14) -0.0050(12)
C20 0.0434(13) 0.0452(13) 0.0369(11) 0.0039(13) -0.0056(11) -0.0041(12)
C21 0.0495(16) 0.086(2) 0.0486(14) -0.0030(17) -0.0084(13) -0.0096(15)
C22 0.0459(13) 0.0416(13) 0.0351(11) 0.0002(13) -0.0076(11) -0.0005(11)
O22 0.0436(9) 0.0568(11) 0.0345(8) -0.0025(10) -0.0021(7) 0.0023(8)
C23 0.0668(19) 0.0447(14) 0.0486(14) 0.0035(15) -0.0065(15) 0.0045(12)
C24 0.0643(19) 0.0588(17) 0.0472(15) -0.0067(16) -0.0035(16) 0.0142(13)
C25 0.0470(15) 0.0742(19) 0.0384(12) -0.0034(16) -0.0009(12) 0.0004(14)
C26 0.0539(17) 0.0548(16) 0.0443(14) 0.0094(15) -0.0010(14) -0.0045(12)
N26 0.0549(13) 0.0422(11) 0.0363(10) 0.0004(11) 0.0004(11) -0.0002(9)
C27 0.0602(19) 0.105(3) 0.0687(17) -0.012(2) 0.0128(16) -0.002(2)
O28 0.0734(13) 0.0664(12) 0.0321(8) 0.0150(11) 0.0008(9) -0.0052(8)
O29 0.0721(14) 0.0684(13) 0.0644(12) 0.0175(12) 0.0176(11) 0.0107(10)

loop_
_atom_type_symbol
_atom_type_description
_atom_type_scat_dispersion_real
_atom_type_scat_dispersion_imag
_atom_type_scat_source
C C 0.0033 0.0016 'International Tables Vol C Tables 4.2.6.8 and 6.1.1.4'
H H 0.0000 0.0000 'International Tables Vol C Tables 4.2.6.8 and 6.1.1.4'
N N 0.0061 0.0033 'International Tables Vol C Tables 4.2.6.8 and 6.1.1.4'
O O 0.0106 0.0060 'International Tables Vol C Tables 4.2.6.8 and 6.1.1.4'

loop_
_geom_angle_atom_site_label_1
_geom_angle_atom_site_label_2
_geom_angle_atom_site_label_3
_geom_angle
_geom_angle_publ_flag
C2 C1 C10 114.9(2) ?
C2 C1 H1A 108.5 ?
C10 C1 H1A 108.5 ?
C2 C1 H1B 108.5 ?
C10 C1 H1B 108.5 ?
H1A C1 H1B 107.5 ?
C3 C2 C1 109.6(2) ?
C3 C2 H2A 109.8 ?
C1 C2 H2A 109.8 ?
C3 C2 H2B 109.8 ?
C1 C2 H2B 109.8 ?
H2A C2 H2B 108.2 ?
O28 C3 C2 109.7(2) ?
O28 C3 C4 111.1(2) ?
C2 C3 C4 109.5(2) ?
O28 C3 H3A 108.8 ?
C2 C3 H3A 108.8 ?
C4 C3 H3A 108.8 ?
C3 C4 C5 112.0(2) ?
C3 C4 H4A 109.2 ?
C5 C4 H4A 109.2 ?
C3 C4 H4B 109.2 ?
C5 C4 H4B 109.2 ?
H4A C4 H4B 107.9 ?
C6 C5 C4 120.6(2) yes
C6 C5 C10 122.8(2) yes
C4 C5 C10 116.6(2) yes
C5 C6 C7 125.9(2) yes
C5 C6 H6A 117.1 ?
C7 C6 H6A 117.1 ?
C6 C7 C8 113.3(2) ?
C6 C7 H7A 108.9 ?
C8 C7 H7A 108.9 ?
C6 C7 H7B 108.9 ?
C8 C7 H7B 108.9 ?
H7A C7 H7B 107.7 ?
C7 C8 C14 110.86(19) ?
C7 C8 C9 110.90(18) ?
C14 C8 C9 109.48(18) ?
C7 C8 H8A 108.5 ?
C14 C8 H8A 108.5 ?
C9 C8 H8A 108.5 ?
C11 C9 C8 111.30(18) ?
C11 C9 C10 112.9(2) ?
C8 C9 C10 113.04(18) ?
C11 C9 H9A 106.3 ?
C8 C9 H9A 106.3 ?
C10 C9 H9A 106.3 ?
C5 C10 C1 109.21(18) ?
C5 C10 C19 108.2(2) ?
C1 C10 C19 109.0(2) ?
C5 C10 C9 109.91(19) ?
C1 C10 C9 108.99(19) ?
C19 C10 C9 111.5(2) ?
C9 C11 C12 113.7(2) ?
C9 C11 H11A 108.8 ?
C12 C11 H11A 108.8 ?
C9 C11 H11B 108.8 ?
C12 C11 H11B 108.8 ?
H11A C11 H11B 107.7 ?
C13 C12 C11 111.7(2) ?
C13 C12 H12A 109.3 ?
C11 C12 H12A 109.3 ?
C13 C12 H12B 109.3 ?
C11 C12 H12B 109.3 ?
H12A C12 H12B 107.9 ?
C12 C13 C18 110.3(2) ?
C12 C13 C14 107.70(18) ?
C18 C13 C14 111.8(2) ?
C12 C13 C17 115.8(2) ?
C18 C13 C17 110.8(2) ?
C14 C13 C17 100.09(18) ?
C8 C14 C15 119.92(19) ?
C8 C14 C13 114.57(19) ?
C15 C14 C13 103.88(17) ?
C8 C14 H14A 105.8 ?
C15 C14 H14A 105.8 ?
C13 C14 H14A 105.8 ?
C16 C15 C14 102.15(19) ?
C16 C15 H15A 111.3 ?
C14 C15 H15A 111.3 ?
C16 C15 H15B 111.3 ?
C14 C15 H15B 111.3 ?
H15A C15 H15B 109.2 ?
O22 C16 C15 112.6(2) ?
O22 C16 C17 105.4(2) ?
C15 C16 C17 107.95(18) ?
O22 C16 H16A 110.2 ?
C15 C16 H16A 110.2 ?
C17 C16 H16A 110.2 ?
C20 C17 C16 104.01(19) ?
C20 C17 C13 121.0(2) ?
C16 C17 C13 104.18(18) ?
C20 C17 H17A 109.0 ?
C16 C17 H17A 109.0 ?
C13 C17 H17A 109.0 ?
C13 C18 H18A 109.5 ?
C13 C18 H18B 109.5 ?
H18A C18 H18B 109.5 ?
C13 C18 H18C 109.5 ?
H18A C18 H18C 109.5 ?
H18B C18 H18C 109.5 ?
C10 C19 H19A 109.5 ?
C10 C19 H19B 109.5 ?
H19A C19 H19B 109.5 ?
C10 C19 H19C 109.5 ?
H19A C19 H19C 109.5 ?
H19B C19 H19C 109.5 ?
C21 C20 C22 116.04(19) ?
C21 C20 C17 114.3(2) ?
C22 C20 C17 104.01(18) ?
C21 C20 H20A 107.3 ?
C22 C20 H20A 107.3 ?
C17 C20 H20A 107.3 ?
C20 C21 H21A 109.5 ?
C20 C21 H21B 109.5 ?
H21A C21 H21B 109.5 ?
C20 C21 H21C 109.5 ?
H21A C21 H21C 109.5 ?
H21B C21 H21C 109.5 ?
O22 C22 N26 111.7(2) ?
O22 C22 C23 106.4(2) ?
N26 C22 C23 108.20(18) ?
O22 C22 C20 103.19(16) ?
N26 C22 C20 111.9(2) ?
C23 C22 C20 115.2(2) ?
C16 O22 C22 106.38(18) yes
C22 C23 C24 112.2(2) ?
C22 C23 H23A 109.2 ?
C24 C23 H23A 109.2 ?
C22 C23 H23B 109.2 ?
C24 C23 H23B 109.2 ?
H23A C23 H23B 107.9 ?
C25 C24 C23 111.5(2) ?
C25 C24 H24A 109.3 ?
C23 C24 H24A 109.3 ?
C25 C24 H24B 109.3 ?
C23 C24 H24B 109.3 ?
H24A C24 H24B 108.0 ?
C24 C25 C26 109.30(19) ?
C24 C25 C27 111.8(3) ?
C26 C25 C27 110.7(3) ?
C24 C25 H25A 108.3 ?
C26 C25 H25A 108.3 ?
C27 C25 H25A 108.3 ?
N26 C26 C25 110.6(2) ?
N26 C26 H26A 109.5 ?
C25 C26 H26A 109.5 ?
N26 C26 H26B 109.5 ?
C25 C26 H26B 109.5 ?
H26A C26 H26B 108.1 ?
C22 N26 C26 112.7(2) yes
C22 N26 H26 108.2 ?
C26 N26 H26 111.6 ?
C25 C27 H27A 109.5 ?
C25 C27 H27B 109.5 ?
H27A C27 H27B 109.5 ?
C25 C27 H27C 109.5 ?
H27A C27 H27C 109.5 ?
H27B C27 H27C 109.5 ?
C3 O28 H28 103.8 ?
H29A O29 H29B 102.8 ?

loop_
_geom_bond_atom_site_label_1
_geom_bond_atom_site_label_2
_geom_bond_distance
_geom_bond_publ_flag
C1 C2 1.533(3) ?
C1 C10 1.545(3) ?
C1 H1A 0.9700 ?
C1 H1B 0.9700 ?
C2 C3 1.503(4) ?
C2 H2A 0.9700 ?
C2 H2B 0.9700 ?
C3 O28 1.432(3) yes
C3 C4 1.519(4) ?
C3 H3A 0.9800 ?
C4 C5 1.523(3) ?
C4 H4A 0.9700 ?
C4 H4B 0.9700 ?
C5 C6 1.315(3) yes
C5 C10 1.525(3) ?
C6 C7 1.500(3) ?
C6 H6A 0.9300 ?
C7 C8 1.521(3) ?
C7 H7A 0.9700 ?
C7 H7B 0.9700 ?
C8 C14 1.524(3) ?
C8 C9 1.538(3) ?
C8 H8A 0.9800 ?
C9 C11 1.536(3) ?
C9 C10 1.558(3) ?
C9 H9A 0.9800 ?
C10 C19 1.552(3) yes
C11 C12 1.543(3) ?
C11 H11A 0.9700 ?
C11 H11B 0.9700 ?
C12 C13 1.522(3) ?
C12 H12A 0.9700 ?
C12 H12B 0.9700 ?
C13 C18 1.535(4) yes
C13 C14 1.539(3) ?
C13 C17 1.560(3) ?
C14 C15 1.530(3) ?
C14 H14A 0.9800 ?
C15 C16 1.528(3) ?
C15 H15A 0.9700 ?
C15 H15B 0.9700 ?
C16 O22 1.423(3) yes
C16 C17 1.548(3) ?
C16 H16A 0.9800 ?
C17 C20 1.545(3) ?
C17 H17A 0.9800 ?
C18 H18A 0.9600 ?
C18 H18B 0.9600 ?
C18 H18C 0.9600 ?
C19 H19A 0.9600 ?
C19 H19B 0.9600 ?
C19 H19C 0.9600 ?
C20 C21 1.531(4) ?
C20 C22 1.539(3) ?
C20 H20A 0.9800 ?
C21 H21A 0.9600 ?
C21 H21B 0.9600 ?
C21 H21C 0.9600 ?
C22 O22 1.451(3) yes
C22 N26 1.465(3) yes
C22 C23 1.512(3) ?
C23 C24 1.522(4) ?
C23 H23A 0.9700 ?
C23 H23B 0.9700 ?
C24 C25 1.514(4) ?
C24 H24A 0.9700 ?
C24 H24B 0.9700 ?
C25 C26 1.516(4) ?
C25 C27 1.529(4) yes
C25 H25A 0.9800 ?
C26 N26 1.475(3) yes
C26 H26A 0.9700 ?
C26 H26B 0.9700 ?
N26 H26 0.9078 ?
C27 H27A 0.9600 ?
C27 H27B 0.9600 ?
C27 H27C 0.9600 ?
O28 H28 0.8088 ?
O29 H29A 0.9164 ?
O29 H29B 0.8650 ?

loop_
_geom_hbond_atom_site_label_D
_geom_hbond_atom_site_label_H
_geom_hbond_atom_site_label_A
_geom_hbond_site_symmetry_A
_geom_hbond_distance_DH
_geom_hbond_distance_HA
_geom_hbond_distance_DA
_geom_hbond_angle_DHA
_geom_hbond_publ_flag
O28 H28 O29 . 0.81 1.99 2.791(3) 168.6 yes
O29 H29B O28 3_646 0.86 2.03 2.861(3) 160.7 yes
O29 H29A N26 4_556 0.92 2.05 2.953(3) 170.2 yes

loop_
_geom_torsion_atom_site_label_1
_geom_torsion_atom_site_label_2
_geom_torsion_atom_site_label_3
_geom_torsion_atom_site_label_4
_geom_torsion
C10 C1 C2 C3 -57.7(3)
C1 C2 C3 O28 -177.4(2)
C1 C2 C3 C4 60.4(3)
O28 C3 C4 C5 -178.3(2)
C2 C3 C4 C5 -57.0(3)
C3 C4 C5 C6 -130.4(3)
C3 C4 C5 C10 50.0(3)
C4 C5 C6 C7 -179.5(3)
C10 C5 C6 C7 0.1(5)
C5 C6 C7 C8 10.5(4)
C6 C7 C8 C14 -159.9(2)
C6 C7 C8 C9 -38.0(3)
C7 C8 C9 C11 -174.3(2)
C14 C8 C9 C11 -51.6(3)
C7 C8 C9 C10 57.4(3)
C14 C8 C9 C10 -179.94(19)
C6 C5 C10 C1 137.0(3)
C4 C5 C10 C1 -43.4(3)
C6 C5 C10 C19 -104.5(3)
C4 C5 C10 C19 75.1(3)
C6 C5 C10 C9 17.5(3)
C4 C5 C10 C9 -162.9(2)
C2 C1 C10 C5 47.3(3)
C2 C1 C10 C19 -70.6(3)
C2 C1 C10 C9 167.4(2)
C11 C9 C10 C5 -173.3(2)
C8 C9 C10 C5 -45.8(3)
C11 C9 C10 C1 67.1(3)
C8 C9 C10 C1 -165.5(2)
C11 C9 C10 C19 -53.3(3)
C8 C9 C10 C19 74.2(3)
C8 C9 C11 C12 51.6(3)
C10 C9 C11 C12 180.0(2)
C9 C11 C12 C13 -54.1(3)
C11 C12 C13 C18 -67.3(3)
C11 C12 C13 C14 54.9(3)
C11 C12 C13 C17 165.9(2)
C7 C8 C14 C15 -55.0(3)
C9 C8 C14 C15 -177.7(2)
C7 C8 C14 C13 -179.6(2)
C9 C8 C14 C13 57.8(3)
C12 C13 C14 C8 -59.1(3)
C18 C13 C14 C8 62.2(3)
C17 C13 C14 C8 179.51(19)
C12 C13 C14 C15 168.2(2)
C18 C13 C14 C15 -70.5(2)
C17 C13 C14 C15 46.8(2)
C8 C14 C15 C16 -170.3(2)
C13 C14 C15 C16 -40.8(2)
C14 C15 C16 O22 134.4(2)
C14 C15 C16 C17 18.4(3)
O22 C16 C17 C20 17.1(3)
C15 C16 C17 C20 137.7(2)
O22 C16 C17 C13 -110.5(2)
C15 C16 C17 C13 10.0(3)
C12 C13 C17 C20 94.2(3)
C18 C13 C17 C20 -32.3(3)
C14 C13 C17 C20 -150.4(2)
C12 C13 C17 C16 -149.4(2)
C18 C13 C17 C16 84.0(2)
C14 C13 C17 C16 -34.1(2)
C16 C17 C20 C21 135.3(2)
C13 C17 C20 C21 -108.3(3)
C16 C17 C20 C22 7.8(2)
C13 C17 C20 C22 124.2(2)
C21 C20 C22 O22 -156.0(2)
C17 C20 C22 O22 -29.6(2)
C21 C20 C22 N26 -35.7(3)
C17 C20 C22 N26 90.7(2)
C21 C20 C22 C23 88.4(3)
C17 C20 C22 C23 -145.2(2)
C15 C16 O22 C22 -154.9(2)
C17 C16 O22 C22 -37.5(2)
N26 C22 O22 C16 -78.0(2)
C23 C22 O22 C16 164.1(2)
C20 C22 O22 C16 42.4(2)
O22 C22 C23 C24 64.9(3)
N26 C22 C23 C24 -55.3(3)
C20 C22 C23 C24 178.6(2)
C22 C23 C24 C25 53.9(3)
C23 C24 C25 C26 -52.9(3)
C23 C24 C25 C27 -175.8(2)
C24 C25 C26 N26 56.1(3)
C27 C25 C26 N26 179.8(2)
O22 C22 N26 C26 -57.2(2)
C23 C22 N26 C26 59.7(3)
C20 C22 N26 C26 -172.32(19)
C25 C26 N26 C22 -61.6(3)

loop_
_cod_related_entry_id
_cod_related_entry_database
_cod_related_entry_code
1 ChemSpider 21178651
